data_4500282
loop_
_publ_author_name
'Thu\'ery, Pierre'

_publ_section_title
;
 Uranyl&#x2212;Organic Assemblies with Acetate-Bearing Phenyl- and
 Cyclohexyl-Based Ligands
;
_journal_issue 1
_journal_name_full 'Crystal Growth &amp; Design'
_journal_page_first 347
_journal_paper_doi 10.1021/cg101344t
_journal_volume 11
_journal_year 2011
_chemical_formula_sum 'C36 H41 N2 O23.5 U2'
_chemical_formula_weight 1353.77
_space_group_IT_number 2
_symmetry_cell_setting triclinic
_symmetry_space_group_name_Hall '-P 1'
_symmetry_space_group_name_H-M 'P -1'
_atom_sites_solution_hydrogens geom
_atom_sites_solution_primary direct
_atom_sites_solution_secondary difmap
_audit_creation_method SHELXL-97
_cell_angle_alpha 77.361(2)
_cell_angle_beta 84.741(3)
_cell_angle_gamma 71.863(2)
_cell_formula_units_Z 2
_cell_length_a 11.1060(4)
_cell_length_b 13.2861(5)
_cell_length_c 15.3098(5)
_cell_measurement_reflns_used 98188
_cell_measurement_temperature 150(2)
_cell_measurement_theta_max 25.68
_cell_measurement_theta_min 2.13
_cell_volume 2094.11(13)
_computing_cell_refinement 'HKL2000 (Otwinowski & Minor, 1997)'
_computing_data_collection 'COLLECT (Nonius, 1998)'
_computing_data_reduction 'HKL2000 (Otwinowski & Minor, 1997)'
_computing_molecular_graphics 'SHELXTL (Sheldrick, 2008)'
_computing_publication_material 'SHELXTL (Sheldrick, 2008); PLATON (Spek, 2003)'
_computing_structure_refinement 'SHELXL-97 (Sheldrick, 2008)'
_computing_structure_solution 'SHELXS-97 (Sheldrick, 2008)'
_diffrn_ambient_temperature 150(2)
_diffrn_measured_fraction_theta_full 0.998
_diffrn_measured_fraction_theta_max 0.998
_diffrn_measurement_device_type 'Nonius Kappa-CCD area-detector diffractometer'
_diffrn_measurement_method 'two \f and eight \w scans with 2\% steps (620 frames)'
_diffrn_radiation_monochromator graphite
_diffrn_radiation_source 'fine-focus sealed tube'
_diffrn_radiation_type MoK\a
_diffrn_radiation_wavelength 0.71073
_diffrn_reflns_av_R_equivalents 0.0500
_diffrn_reflns_av_sigmaI/netI 0.0539
_diffrn_reflns_limit_h_max 13
_diffrn_reflns_limit_h_min -13
_diffrn_reflns_limit_k_max 16
_diffrn_reflns_limit_k_min -16
_diffrn_reflns_limit_l_max 18
_diffrn_reflns_limit_l_min -18
_diffrn_reflns_number 98188
_diffrn_reflns_theta_full 25.68
_diffrn_reflns_theta_max 25.68
_diffrn_reflns_theta_min 2.13
_diffrn_standards_decay_% 0
_diffrn_standards_interval_time 0
_diffrn_standards_number 0
_exptl_absorpt_coefficient_mu 7.816
_exptl_absorpt_correction_T_max 0.458
_exptl_absorpt_correction_T_min 0.322
_exptl_absorpt_correction_type multi-scan
_exptl_absorpt_process_details 'SCALEPACK (Otwinowski & Minor, 1997)'
_exptl_crystal_colour 'translucent light yellow'
_exptl_crystal_density_diffrn 2.147
_exptl_crystal_density_method 'not measured'
_exptl_crystal_description parallelepiped
_exptl_crystal_F_000 1286
_exptl_crystal_size_max 0.15
_exptl_crystal_size_mid 0.12
_exptl_crystal_size_min 0.10
_refine_diff_density_max 0.761
_refine_diff_density_min -1.519
_refine_diff_density_rms 0.159
_refine_ls_extinction_method none
_refine_ls_goodness_of_fit_ref 1.059
_refine_ls_hydrogen_treatment constr
_refine_ls_matrix_type full
_refine_ls_number_parameters 577
_refine_ls_number_reflns 7943
_refine_ls_number_restraints 0
_refine_ls_restrained_S_all 1.059
_refine_ls_R_factor_all 0.0321
_refine_ls_R_factor_gt 0.0250
_refine_ls_shift/su_max 0.001
_refine_ls_shift/su_mean 0.000
_refine_ls_structure_factor_coef Fsqd
_refine_ls_weighting_details 'calc w=1/[\s^2^(Fo^2^)+(0.0162P)^2^+1.4034P] where P=(Fo^2^+2Fc^2^)/3'
_refine_ls_weighting_scheme calc
_refine_ls_wR_factor_gt 0.0556
_refine_ls_wR_factor_ref 0.0573
_reflns_number_gt 6960
_reflns_number_total 7943
_reflns_threshold_expression >2sigma(I)
_cod_data_source_file cg101344t_si_002.cif
_cod_data_source_block 3
_cod_original_formula_sum 'C36 H41 N2 O23.50 U2'
_cod_database_code 4500282

loop_
_symmetry_equiv_pos_as_xyz
'x, y, z'
'-x, -y, -z'

loop_
_atom_site_label
_atom_site_type_symbol
_atom_site_fract_x
_atom_site_fract_y
_atom_site_fract_z
_atom_site_U_iso_or_equiv
_atom_site_adp_type
_atom_site_occupancy
_atom_site_symmetry_multiplicity
_atom_site_calc_flag
_atom_site_refinement_flags
U1 U 0.524983(13) 0.209915(11) 0.541528(10) 0.02109(5) Uani 1 1 d .
U2 U -0.249844(13) 0.545388(12) 0.112092(10) 0.02127(5) Uani 1 1 d .
O1 O 0.4843(3) 0.2585(2) 0.6424(2) 0.0320(7) Uani 1 1 d .
O2 O 0.5609(3) 0.1598(2) 0.4409(2) 0.0268(7) Uani 1 1 d .
O3 O -0.2925(3) 0.6274(2) 0.1927(2) 0.0286(7) Uani 1 1 d .
O4 O -0.2077(3) 0.4644(2) 0.0302(2) 0.0319(7) Uani 1 1 d .
O5 O 0.3471(3) 0.3567(2) 0.4531(2) 0.0289(7) Uani 1 1 d .
O6 O 0.5268(3) 0.3890(2) 0.4635(2) 0.0290(7) Uani 1 1 d .
O7 O 0.2816(3) 0.5428(2) 0.3114(2) 0.0296(7) Uani 1 1 d .
O8 O -0.1227(3) 0.6656(2) 0.03662(19) 0.0249(6) Uani 1 1 d .
O9 O -0.0212(3) 0.5244(2) 0.13483(19) 0.0256(6) Uani 1 1 d .
O10 O 0.1354(3) 0.6321(2) 0.17647(19) 0.0271(7) Uani 1 1 d .
O11 O 0.7289(3) 0.2437(2) 0.5310(2) 0.0308(7) Uani 1 1 d .
O12 O 0.7285(3) 0.0795(2) 0.5983(2) 0.0315(7) Uani 1 1 d .
O13 O 0.9891(3) 0.0094(2) 0.6076(2) 0.0321(7) Uani 1 1 d .
O14 O 1.1408(3) -0.3805(2) 0.7804(2) 0.0327(7) Uani 1 1 d .
O15 O 1.3457(3) -0.4191(2) 0.7918(2) 0.0300(7) Uani 1 1 d .
O16 O 1.1277(3) -0.1769(2) 0.6752(2) 0.0310(7) Uani 1 1 d .
O17 O 0.5033(3) 0.0333(2) 0.63089(19) 0.0259(6) Uani 1 1 d .
O18 O 0.3365(3) 0.1481(2) 0.55960(19) 0.0253(6) Uani 1 1 d .
O19 O 0.3600(3) -0.0706(2) 0.74757(18) 0.0244(6) Uani 1 1 d .
O20 O 0.5287(3) -0.4228(2) 1.0831(2) 0.0298(7) Uani 1 1 d .
O21 O 0.6183(3) -0.3103(2) 0.9948(2) 0.0280(7) Uani 1 1 d .
O22 O 0.4007(3) -0.2202(2) 0.88942(19) 0.0268(6) Uani 1 1 d .
O23 O 0.3436(4) 0.7521(3) 0.1971(2) 0.0538(10) Uani 1 1 d .
H23A H 0.3462 0.6762 0.2039 0.065 Uiso 1 1 d R
H23B H 0.4206 0.7449 0.2219 0.065 Uiso 1 1 d R
O24 O 0.7314(6) 0.4788(5) 0.3936(4) 0.0352(15) Uani 0.50 1 d P
H24A H 0.6614 0.4606 0.4162 0.042 Uiso 0.50 1 d PR
H24B H 0.6992 0.5367 0.3467 0.042 Uiso 0.50 1 d PR
N1 N 0.1572(3) 0.3346(3) 0.2215(2) 0.0328(9) Uani 1 1 d .
H1 H 0.0947 0.3922 0.1990 0.039 Uiso 1 1 d R
N2 N 0.3282(3) 0.1694(3) 0.2901(2) 0.0323(9) Uani 1 1 d .
H2 H 0.3965 0.1166 0.3143 0.039 Uiso 1 1 d R
C1 C 0.4162(4) 0.4194(3) 0.4334(3) 0.0266(9) Uani 1 1 d .
C2 C 0.3748(4) 0.5300(3) 0.3736(3) 0.0321(10) Uani 1 1 d .
H2A H 0.3417 0.5834 0.4109 0.038 Uiso 1 1 calc R
H2B H 0.4485 0.5447 0.3409 0.038 Uiso 1 1 calc R
C3 C -0.0328(4) 0.6188(3) 0.0890(3) 0.0237(9) Uani 1 1 d .
C4 C 0.0567(4) 0.6810(3) 0.1017(3) 0.0245(9) Uani 1 1 d .
H4A H 0.1098 0.6881 0.0482 0.029 Uiso 1 1 calc R
H4B H 0.0067 0.7533 0.1085 0.029 Uiso 1 1 calc R
C5 C 0.1560(4) 0.5888(3) 0.3329(3) 0.0271(9) Uani 1 1 d .
C6 C 0.0755(4) 0.6361(3) 0.2597(3) 0.0261(9) Uani 1 1 d .
C7 C -0.0521(4) 0.6799(4) 0.2745(3) 0.0326(10) Uani 1 1 d .
H7 H -0.1056 0.7115 0.2262 0.039 Uiso 1 1 calc R
C8 C -0.1017(5) 0.6772(4) 0.3614(3) 0.0390(12) Uani 1 1 d .
H8 H -0.1884 0.7061 0.3711 0.047 Uiso 1 1 calc R
C9 C -0.0231(5) 0.6321(4) 0.4330(3) 0.0416(13) Uani 1 1 d .
H9 H -0.0565 0.6319 0.4910 0.050 Uiso 1 1 calc R
C10 C 0.1063(5) 0.5867(4) 0.4190(3) 0.0359(11) Uani 1 1 d .
H10 H 0.1592 0.5550 0.4677 0.043 Uiso 1 1 calc R
C11 C 0.7881(4) 0.1473(4) 0.5661(3) 0.0305(10) Uani 1 1 d .
C12 C 0.9293(4) 0.1177(3) 0.5628(3) 0.0326(10) Uani 1 1 d .
H12A H 0.9584 0.1267 0.5007 0.039 Uiso 1 1 calc R
H12B H 0.9550 0.1669 0.5901 0.039 Uiso 1 1 calc R
C13 C 1.2424(4) -0.3563(4) 0.7589(3) 0.0285(10) Uani 1 1 d .
C14 C 1.2473(4) -0.2547(3) 0.6957(3) 0.0298(10) Uani 1 1 d .
H14A H 1.2990 -0.2221 0.7213 0.036 Uiso 1 1 calc R
H14B H 1.2890 -0.2732 0.6403 0.036 Uiso 1 1 calc R
C15 C 0.9932(4) -0.0113(4) 0.6992(3) 0.0315(10) Uani 1 1 d .
C16 C 1.0743(4) -0.1109(3) 0.7362(3) 0.0284(10) Uani 1 1 d .
C17 C 1.0947(4) -0.1397(4) 0.8270(3) 0.0361(11) Uani 1 1 d .
H17 H 1.1517 -0.2059 0.8512 0.043 Uiso 1 1 calc R
C18 C 1.0295(5) -0.0689(4) 0.8824(3) 0.0449(13) Uani 1 1 d .
H18 H 1.0425 -0.0876 0.9437 0.054 Uiso 1 1 calc R
C19 C 0.9452(5) 0.0292(5) 0.8454(4) 0.0449(13) Uani 1 1 d .
H19 H 0.9000 0.0757 0.8826 0.054 Uiso 1 1 calc R
C20 C 0.9268(4) 0.0595(4) 0.7538(3) 0.0381(11) Uani 1 1 d .
H20 H 0.8710 0.1262 0.7294 0.046 Uiso 1 1 calc R
C21 C 0.3850(4) 0.0654(3) 0.6178(3) 0.0236(9) Uani 1 1 d .
C22 C 0.2966(4) 0.0085(3) 0.6741(3) 0.0238(9) Uani 1 1 d .
H22A H 0.2262 0.0615 0.6967 0.029 Uiso 1 1 calc R
H22B H 0.2626 -0.0262 0.6370 0.029 Uiso 1 1 calc R
C23 C 0.5233(4) -0.3467(3) 1.0168(3) 0.0257(9) Uani 1 1 d .
C24 C 0.4041(4) -0.3054(3) 0.9646(3) 0.0288(10) Uani 1 1 d .
H24C H 0.3915 -0.3653 0.9439 0.035 Uiso 1 1 calc R
H24D H 0.3335 -0.2806 1.0047 0.035 Uiso 1 1 calc R
C25 C 0.3548(4) -0.0356(3) 0.8271(3) 0.0238(9) Uani 1 1 d .
C26 C 0.3739(4) -0.1163(3) 0.9052(3) 0.0271(9) Uani 1 1 d .
C27 C 0.3657(4) -0.0903(4) 0.9873(3) 0.0356(11) Uani 1 1 d .
H27 H 0.3771 -0.1441 1.0388 0.043 Uiso 1 1 calc R
C28 C 0.3402(5) 0.0174(4) 0.9933(3) 0.0487(14) Uani 1 1 d .
H28 H 0.3332 0.0355 1.0493 0.058 Uiso 1 1 calc R
C29 C 0.3252(5) 0.0975(4) 0.9172(4) 0.0451(13) Uani 1 1 d .
H29 H 0.3099 0.1690 0.9219 0.054 Uiso 1 1 calc R
C30 C 0.3328(4) 0.0714(3) 0.8343(3) 0.0325(10) Uani 1 1 d .
H30 H 0.3233 0.1254 0.7829 0.039 Uiso 1 1 calc R
C31 C 0.1305(4) 0.3056(4) 0.3207(3) 0.0347(11) Uani 1 1 d .
H31A H 0.0428 0.3066 0.3316 0.042 Uiso 1 1 calc R
H31B H 0.1456 0.3575 0.3508 0.042 Uiso 1 1 calc R
C32 C 0.2183(5) 0.1929(4) 0.3561(3) 0.0366(11) Uani 1 1 d .
H32A H 0.2489 0.1895 0.4143 0.044 Uiso 1 1 calc R
H32B H 0.1731 0.1398 0.3624 0.044 Uiso 1 1 calc R
C33 C 0.2835(4) 0.3555(4) 0.2063(3) 0.0337(11) Uani 1 1 d .
H33A H 0.2775 0.4244 0.2210 0.040 Uiso 1 1 calc R
H33B H 0.3103 0.3581 0.1440 0.040 Uiso 1 1 calc R
C34 C 0.3780(4) 0.2653(4) 0.2653(3) 0.0347(11) Uani 1 1 d .
H34A H 0.4591 0.2460 0.2338 0.042 Uiso 1 1 calc R
H34B H 0.3900 0.2884 0.3189 0.042 Uiso 1 1 calc R
C35 C 0.1613(4) 0.2426(4) 0.1778(3) 0.0345(11) Uani 1 1 d .
H35A H 0.1620 0.2659 0.1131 0.041 Uiso 1 1 calc R
H35B H 0.0873 0.2183 0.1960 0.041 Uiso 1 1 calc R
C36 C 0.2827(5) 0.1504(4) 0.2072(3) 0.0365(11) Uani 1 1 d .
H36A H 0.2652 0.0814 0.2199 0.044 Uiso 1 1 calc R
H36B H 0.3472 0.1492 0.1599 0.044 Uiso 1 1 calc R

loop_
_atom_site_aniso_label
_atom_site_aniso_U_11
_atom_site_aniso_U_22
_atom_site_aniso_U_33
_atom_site_aniso_U_23
_atom_site_aniso_U_13
_atom_site_aniso_U_12
U1 0.02275(9) 0.01757(9) 0.02170(9) -0.00223(6) -0.00318(6) -0.00473(7)
U2 0.02151(9) 0.01845(9) 0.02153(9) -0.00129(6) -0.00229(6) -0.00409(7)
O1 0.0399(18) 0.0265(17) 0.0280(18) -0.0079(14) -0.0027(14) -0.0053(15)
O2 0.0318(16) 0.0217(16) 0.0263(17) -0.0046(12) 0.0033(13) -0.0086(14)
O3 0.0297(16) 0.0306(17) 0.0251(17) -0.0097(13) 0.0020(13) -0.0063(14)
O4 0.0344(17) 0.0301(17) 0.0358(19) -0.0147(14) 0.0039(14) -0.0123(15)
O5 0.0312(17) 0.0226(16) 0.0324(18) -0.0043(13) -0.0055(13) -0.0067(14)
O6 0.0290(16) 0.0198(16) 0.0376(19) 0.0020(13) -0.0124(14) -0.0084(14)
O7 0.0279(16) 0.0246(16) 0.0332(18) -0.0040(13) -0.0105(13) -0.0022(14)
O8 0.0246(15) 0.0256(16) 0.0232(16) 0.0024(12) -0.0048(12) -0.0095(13)
O9 0.0228(15) 0.0213(16) 0.0291(17) 0.0006(13) -0.0037(12) -0.0046(13)
O10 0.0223(15) 0.0322(17) 0.0252(16) -0.0048(13) -0.0024(12) -0.0061(14)
O11 0.0250(16) 0.0195(16) 0.044(2) 0.0014(14) -0.0074(14) -0.0050(14)
O12 0.0257(16) 0.0240(16) 0.0405(19) 0.0031(13) -0.0068(14) -0.0062(14)
O13 0.0275(16) 0.0227(16) 0.0371(19) 0.0018(13) -0.0072(14) 0.0016(14)
O14 0.0242(16) 0.0255(17) 0.043(2) 0.0085(14) -0.0065(14) -0.0092(14)
O15 0.0226(15) 0.0241(16) 0.0362(18) 0.0085(13) -0.0076(13) -0.0047(14)
O16 0.0324(17) 0.0228(16) 0.0323(18) 0.0008(13) -0.0059(14) -0.0032(14)
O17 0.0210(15) 0.0245(16) 0.0298(17) -0.0003(13) -0.0033(12) -0.0061(13)
O18 0.0226(15) 0.0225(16) 0.0283(17) 0.0021(12) -0.0010(12) -0.0080(13)
O19 0.0285(15) 0.0192(15) 0.0212(15) -0.0001(12) -0.0005(12) -0.0040(13)
O20 0.0232(15) 0.0308(17) 0.0284(17) 0.0096(13) -0.0086(13) -0.0066(14)
O21 0.0269(16) 0.0278(16) 0.0280(17) 0.0017(13) -0.0063(13) -0.0098(14)
O22 0.0309(16) 0.0196(15) 0.0278(17) 0.0015(12) -0.0082(13) -0.0069(13)
O23 0.064(3) 0.042(2) 0.049(2) -0.0002(18) -0.0073(19) -0.012(2)
O24 0.047(4) 0.043(4) 0.024(3) 0.002(3) -0.005(3) -0.029(3)
N1 0.028(2) 0.032(2) 0.029(2) -0.0039(17) -0.0041(16) 0.0057(18)
N2 0.033(2) 0.026(2) 0.030(2) -0.0050(16) -0.0110(17) 0.0053(18)
C1 0.032(2) 0.020(2) 0.028(2) -0.0076(18) -0.0057(19) -0.005(2)
C2 0.036(3) 0.023(2) 0.036(3) 0.0021(19) -0.016(2) -0.009(2)
C3 0.024(2) 0.024(2) 0.021(2) -0.0051(17) -0.0009(18) -0.0049(19)
C4 0.023(2) 0.024(2) 0.026(2) -0.0035(18) -0.0044(17) -0.0069(19)
C5 0.027(2) 0.022(2) 0.032(3) -0.0063(19) -0.0030(19) -0.0048(19)
C6 0.034(2) 0.020(2) 0.026(2) -0.0075(18) 0.0028(19) -0.009(2)
C7 0.033(2) 0.033(3) 0.033(3) -0.011(2) 0.001(2) -0.009(2)
C8 0.035(3) 0.039(3) 0.043(3) -0.016(2) 0.010(2) -0.009(2)
C9 0.057(3) 0.035(3) 0.030(3) -0.011(2) 0.014(2) -0.012(3)
C10 0.051(3) 0.027(2) 0.026(2) -0.0010(19) -0.004(2) -0.008(2)
C11 0.029(2) 0.026(2) 0.035(3) -0.002(2) -0.007(2) -0.007(2)
C12 0.025(2) 0.022(2) 0.043(3) 0.005(2) -0.010(2) -0.0012(19)
C13 0.027(2) 0.027(2) 0.029(2) 0.0002(19) -0.0048(19) -0.007(2)
C14 0.027(2) 0.023(2) 0.035(3) 0.0058(19) -0.0037(19) -0.0071(19)
C15 0.023(2) 0.034(3) 0.037(3) -0.002(2) -0.0049(19) -0.009(2)
C16 0.024(2) 0.024(2) 0.037(3) -0.0021(19) -0.0007(19) -0.009(2)
C17 0.038(3) 0.030(3) 0.037(3) 0.004(2) -0.010(2) -0.010(2)
C18 0.047(3) 0.058(4) 0.032(3) -0.008(2) -0.004(2) -0.019(3)
C19 0.041(3) 0.056(4) 0.043(3) -0.019(3) 0.003(2) -0.016(3)
C20 0.032(3) 0.039(3) 0.042(3) -0.010(2) -0.004(2) -0.005(2)
C21 0.028(2) 0.022(2) 0.019(2) -0.0036(17) -0.0011(17) -0.0049(19)
C22 0.025(2) 0.022(2) 0.023(2) 0.0012(17) -0.0007(17) -0.0076(18)
C23 0.029(2) 0.022(2) 0.024(2) -0.0042(18) -0.0018(18) -0.0063(19)
C24 0.029(2) 0.023(2) 0.029(2) 0.0079(18) -0.0111(19) -0.008(2)
C25 0.021(2) 0.028(2) 0.022(2) -0.0063(18) -0.0002(17) -0.0048(18)
C26 0.025(2) 0.021(2) 0.032(3) -0.0020(18) -0.0043(19) -0.0044(19)
C27 0.040(3) 0.029(3) 0.032(3) -0.003(2) -0.006(2) -0.003(2)
C28 0.065(4) 0.044(3) 0.033(3) -0.019(2) -0.003(3) -0.001(3)
C29 0.059(3) 0.027(3) 0.045(3) -0.013(2) -0.010(3) 0.000(3)
C30 0.041(3) 0.021(2) 0.031(3) 0.0018(19) -0.004(2) -0.006(2)
C31 0.034(3) 0.041(3) 0.024(2) -0.005(2) 0.001(2) -0.005(2)
C32 0.052(3) 0.032(3) 0.023(3) 0.001(2) -0.005(2) -0.011(2)
C33 0.035(3) 0.030(3) 0.036(3) -0.006(2) -0.004(2) -0.010(2)
C34 0.027(2) 0.039(3) 0.043(3) -0.017(2) -0.002(2) -0.009(2)
C35 0.037(3) 0.042(3) 0.028(3) -0.006(2) -0.007(2) -0.016(2)
C36 0.043(3) 0.033(3) 0.037(3) -0.013(2) -0.003(2) -0.012(2)

loop_
_atom_type_symbol
_atom_type_description
_atom_type_scat_dispersion_real
_atom_type_scat_dispersion_imag
_atom_type_scat_source
C C 0.0033 0.0016 'International Tables Vol C Tables 4.2.6.8 and 6.1.1.4'
H H 0.0000 0.0000 'International Tables Vol C Tables 4.2.6.8 and 6.1.1.4'
O O 0.0106 0.0060 'International Tables Vol C Tables 4.2.6.8 and 6.1.1.4'
N N 0.0061 0.0033 'International Tables Vol C Tables 4.2.6.8 and 6.1.1.4'
U U -9.6767 9.6646 'International Tables Vol C Tables 4.2.6.8 and 6.1.1.4'

loop_
_geom_angle_atom_site_label_1
_geom_angle_atom_site_label_2
_geom_angle_atom_site_label_3
_geom_angle
_geom_angle_site_symmetry_1
_geom_angle_site_symmetry_3
O1 U1 O2 177.97(12) . .
O1 U1 O6 89.47(12) . .
O2 U1 O6 91.62(11) . .
O1 U1 O11 91.81(12) . .
O2 U1 O11 90.20(11) . .
O6 U1 O11 64.44(10) . .
O1 U1 O18 90.10(12) . .
O2 U1 O18 87.88(11) . .
O6 U1 O18 123.72(10) . .
O11 U1 O18 171.65(10) . .
O1 U1 O12 93.65(13) . .
O2 U1 O12 87.36(12) . .
O6 U1 O12 117.75(9) . .
O11 U1 O12 53.33(9) . .
O18 U1 O12 118.43(9) . .
O1 U1 O17 86.14(11) . .
O2 U1 O17 92.66(11) . .
O6 U1 O17 174.19(9) . .
O11 U1 O17 119.46(10) . .
O18 U1 O17 52.57(9) . .
O12 U1 O17 66.42(9) . .
O1 U1 O5 94.66(12) . .
O2 U1 O5 84.66(12) . .
O6 U1 O5 52.36(9) . .
O11 U1 O5 116.29(9) . .
O18 U1 O5 71.62(9) . .
O12 U1 O5 166.95(9) . .
O17 U1 O5 124.19(9) . .
O3 U2 O4 179.34(15) . .
O3 U2 O15 88.78(11) . 2_656
O4 U2 O15 91.68(12) . 2_656
O3 U2 O20 90.94(12) . 1_464
O4 U2 O20 88.83(12) . 1_464
O15 U2 O20 65.77(10) 2_656 1_464
O3 U2 O14 94.35(13) . 2_656
O4 U2 O14 86.30(13) . 2_656
O15 U2 O14 53.08(9) 2_656 2_656
O20 U2 O14 118.39(9) 1_464 2_656
O3 U2 O8 86.64(11) . .
O4 U2 O8 92.98(11) . .
O15 U2 O8 169.19(10) 2_656 .
O20 U2 O8 124.05(9) 1_464 .
O14 U2 O8 117.52(9) 2_656 .
O3 U2 O21 92.73(12) . 1_464
O4 U2 O21 86.65(13) . 1_464
O15 U2 O21 118.75(9) 2_656 1_464
O20 U2 O21 52.99(9) 1_464 1_464
O14 U2 O21 168.99(9) 2_656 1_464
O8 U2 O21 71.29(9) . 1_464
O3 U2 O9 88.64(11) . .
O4 U2 O9 91.55(12) . .
O15 U2 O9 118.10(10) 2_656 .
O20 U2 O9 176.09(9) 1_464 .
O14 U2 O9 65.51(9) 2_656 .
O8 U2 O9 52.04(9) . .
O21 U2 O9 123.15(9) 1_464 .
C1 O5 U1 91.0(3) . .
C1 O6 U1 96.9(2) . .
C5 O7 C2 118.7(3) . .
C3 O8 U2 92.7(2) . .
C3 O9 U2 90.9(2) . .
C6 O10 C4 115.9(3) . .
C11 O11 U1 94.0(2) . .
C11 O12 U1 91.7(3) . .
C15 O13 C12 117.9(3) . .
C13 O14 U2 92.2(3) . 2_656
C13 O15 U2 94.7(2) . 2_656
C16 O16 C14 117.3(3) . .
C21 O17 U1 90.7(2) . .
C21 O18 U1 94.0(2) . .
C25 O19 C22 116.0(3) . .
C23 O20 U2 95.3(2) . 1_646
C23 O21 U2 91.2(3) . 1_646
C26 O22 C24 117.8(3) . .
H23A O23 H23B 101.6 . .
H24A O24 H24B 102.3 . .
C33 N1 C35 108.5(3) . .
C33 N1 C31 109.5(4) . .
C35 N1 C31 110.1(4) . .
C33 N1 H1 111.9 . .
C35 N1 H1 109.3 . .
C31 N1 H1 107.5 . .
C34 N2 C36 109.2(3) . .
C34 N2 C32 109.1(3) . .
C36 N2 C32 109.1(3) . .
C34 N2 H2 102.0 . .
C36 N2 H2 114.3 . .
C32 N2 H2 113.0 . .
O6 C1 O5 119.7(4) . .
O6 C1 C2 116.6(4) . .
O5 C1 C2 123.6(4) . .
O7 C2 C1 114.5(3) . .
O7 C2 H2A 108.6 . .
C1 C2 H2A 108.6 . .
O7 C2 H2B 108.6 . .
C1 C2 H2B 108.6 . .
H2A C2 H2B 107.6 . .
O8 C3 O9 120.8(4) . .
O8 C3 C4 118.4(4) . .
O9 C3 C4 120.7(4) . .
O10 C4 C3 114.0(3) . .
O10 C4 H4A 108.8 . .
C3 C4 H4A 108.8 . .
O10 C4 H4B 108.8 . .
C3 C4 H4B 108.8 . .
H4A C4 H4B 107.6 . .
O7 C5 C10 124.7(4) . .
O7 C5 C6 115.4(4) . .
C10 C5 C6 119.8(4) . .
C7 C6 O10 125.5(4) . .
C7 C6 C5 119.7(4) . .
O10 C6 C5 114.8(4) . .
C6 C7 C8 120.2(5) . .
C6 C7 H7 119.9 . .
C8 C7 H7 119.9 . .
C9 C8 C7 120.2(5) . .
C9 C8 H8 119.9 . .
C7 C8 H8 119.9 . .
C8 C9 C10 120.2(4) . .
C8 C9 H9 119.9 . .
C10 C9 H9 119.9 . .
C5 C10 C9 119.8(5) . .
C5 C10 H10 120.1 . .
C9 C10 H10 120.1 . .
O11 C11 O12 120.5(4) . .
O11 C11 C12 116.6(4) . .
O12 C11 C12 122.8(4) . .
O13 C12 C11 113.3(3) . .
O13 C12 H12A 108.9 . .
C11 C12 H12A 108.9 . .
O13 C12 H12B 108.9 . .
C11 C12 H12B 108.9 . .
H12A C12 H12B 107.7 . .
O15 C13 O14 119.9(4) . .
O15 C13 C14 117.1(4) . .
O14 C13 C14 123.0(4) . .
O16 C14 C13 114.9(3) . .
O16 C14 H14A 108.5 . .
C13 C14 H14A 108.5 . .
O16 C14 H14B 108.5 . .
C13 C14 H14B 108.5 . .
H14A C14 H14B 107.5 . .
O13 C15 C16 114.4(4) . .
O13 C15 C20 125.4(4) . .
C16 C15 C20 120.2(5) . .
C17 C16 C15 120.7(4) . .
C17 C16 O16 124.9(4) . .
C15 C16 O16 114.4(4) . .
C16 C17 C18 119.6(5) . .
C16 C17 H17 120.2 . .
C18 C17 H17 120.2 . .
C19 C18 C17 119.5(5) . .
C19 C18 H18 120.3 . .
C17 C18 H18 120.3 . .
C18 C19 C20 121.0(5) . .
C18 C19 H19 119.5 . .
C20 C19 H19 119.5 . .
C19 C20 C15 118.9(5) . .
C19 C20 H20 120.5 . .
C15 C20 H20 120.5 . .
O18 C21 O17 120.9(4) . .
O18 C21 C22 117.7(4) . .
O17 C21 C22 121.4(4) . .
O19 C22 C21 111.7(3) . .
O19 C22 H22A 109.3 . .
C21 C22 H22A 109.3 . .
O19 C22 H22B 109.3 . .
C21 C22 H22B 109.3 . .
H22A C22 H22B 107.9 . .
O20 C23 O21 120.3(4) . .
O20 C23 C24 116.7(3) . .
O21 C23 C24 123.0(4) . .
O22 C24 C23 115.8(3) . .
O22 C24 H24C 108.3 . .
C23 C24 H24C 108.3 . .
O22 C24 H24D 108.3 . .
C23 C24 H24D 108.3 . .
H24C C24 H24D 107.4 . .
O19 C25 C30 125.1(4) . .
O19 C25 C26 115.8(3) . .
C30 C25 C26 119.1(4) . .
C27 C26 O22 125.4(4) . .
C27 C26 C25 120.6(4) . .
O22 C26 C25 113.9(4) . .
C26 C27 C28 119.5(4) . .
C26 C27 H27 120.3 . .
C28 C27 H27 120.3 . .
C29 C28 C27 120.7(5) . .
C29 C28 H28 119.7 . .
C27 C28 H28 119.7 . .
C30 C29 C28 119.9(4) . .
C30 C29 H29 120.0 . .
C28 C29 H29 120.0 . .
C29 C30 C25 120.1(4) . .
C29 C30 H30 119.9 . .
C25 C30 H30 119.9 . .
N1 C31 C32 108.0(3) . .
N1 C31 H31A 110.1 . .
C32 C31 H31A 110.1 . .
N1 C31 H31B 110.1 . .
C32 C31 H31B 110.1 . .
H31A C31 H31B 108.4 . .
N2 C32 C31 108.0(3) . .
N2 C32 H32A 110.1 . .
C31 C32 H32A 110.1 . .
N2 C32 H32B 110.1 . .
C31 C32 H32B 110.1 . .
H32A C32 H32B 108.4 . .
N1 C33 C34 108.2(4) . .
N1 C33 H33A 110.1 . .
C34 C33 H33A 110.1 . .
N1 C33 H33B 110.1 . .
C34 C33 H33B 110.1 . .
H33A C33 H33B 108.4 . .
N2 C34 C33 108.5(3) . .
N2 C34 H34A 110.0 . .
C33 C34 H34A 110.0 . .
N2 C34 H34B 110.0 . .
C33 C34 H34B 110.0 . .
H34A C34 H34B 108.4 . .
N1 C35 C36 107.8(3) . .
N1 C35 H35A 110.2 . .
C36 C35 H35A 110.2 . .
N1 C35 H35B 110.2 . .
C36 C35 H35B 110.2 . .
H35A C35 H35B 108.5 . .
N2 C36 C35 108.1(3) . .
N2 C36 H36A 110.1 . .
C35 C36 H36A 110.1 . .
N2 C36 H36B 110.1 . .
C35 C36 H36B 110.1 . .
H36A C36 H36B 108.4 . .

loop_
_geom_bond_atom_site_label_1
_geom_bond_atom_site_label_2
_geom_bond_distance
_geom_bond_site_symmetry_2
U1 O1 1.770(3) .
U1 O2 1.775(3) .
U1 O6 2.423(3) .
U1 O11 2.427(3) .
U1 O18 2.449(2) .
U1 O12 2.476(3) .
U1 O17 2.514(3) .
U1 O5 2.544(3) .
U2 O3 1.759(3) .
U2 O4 1.765(3) .
U2 O15 2.420(3) 2_656
U2 O20 2.429(3) 1_464
U2 O14 2.471(3) 2_656
U2 O8 2.486(2) .
U2 O21 2.504(3) 1_464
U2 O9 2.515(3) .
O5 C1 1.273(5) .
O6 C1 1.264(5) .
O7 C5 1.379(5) .
O7 C2 1.417(5) .
O8 C3 1.253(5) .
O9 C3 1.270(5) .
O10 C6 1.386(5) .
O10 C4 1.415(5) .
O11 C11 1.266(5) .
O12 C11 1.269(5) .
O13 C15 1.371(5) .
O13 C12 1.428(5) .
O14 C13 1.263(5) .
O14 U2 2.471(3) 2_656
O15 C13 1.262(5) .
O15 U2 2.420(3) 2_656
O16 C16 1.387(5) .
O16 C14 1.418(5) .
O17 C21 1.269(5) .
O18 C21 1.258(5) .
O19 C25 1.386(4) .
O19 C22 1.426(5) .
O20 C23 1.257(5) .
O20 U2 2.429(3) 1_646
O21 C23 1.282(5) .
O21 U2 2.504(3) 1_646
O22 C26 1.388(5) .
O22 C24 1.421(5) .
O23 H23A 0.9831 .
O23 H23B 0.9367 .
O24 H24A 0.9018 .
O24 H24B 0.9329 .
N1 C33 1.502(5) .
N1 C35 1.503(5) .
N1 C31 1.509(5) .
N1 H1 0.8856 .
N2 C34 1.503(5) .
N2 C36 1.506(5) .
N2 C32 1.511(6) .
N2 H2 0.9008 .
C1 C2 1.508(6) .
C2 H2A 0.9700 .
C2 H2B 0.9700 .
C3 C4 1.525(5) .
C4 H4A 0.9700 .
C4 H4B 0.9700 .
C5 C10 1.380(6) .
C5 C6 1.406(6) .
C6 C7 1.372(6) .
C7 C8 1.390(6) .
C7 H7 0.9300 .
C8 C9 1.372(7) .
C8 H8 0.9300 .
C9 C10 1.391(7) .
C9 H9 0.9300 .
C10 H10 0.9300 .
C11 C12 1.492(6) .
C12 H12A 0.9700 .
C12 H12B 0.9700 .
C13 C14 1.492(6) .
C14 H14A 0.9700 .
C14 H14B 0.9700 .
C15 C16 1.380(6) .
C15 C20 1.389(6) .
C16 C17 1.380(6) .
C17 C18 1.392(7) .
C17 H17 0.9300 .
C18 C19 1.383(7) .
C18 H18 0.9300 .
C19 C20 1.388(7) .
C19 H19 0.9300 .
C20 H20 0.9300 .
C21 C22 1.517(5) .
C22 H22A 0.9700 .
C22 H22B 0.9700 .
C23 C24 1.497(6) .
C24 H24C 0.9700 .
C24 H24D 0.9700 .
C25 C30 1.392(6) .
C25 C26 1.403(6) .
C26 C27 1.363(6) .
C27 C28 1.392(6) .
C27 H27 0.9300 .
C28 C29 1.379(7) .
C28 H28 0.9300 .
C29 C30 1.376(6) .
C29 H29 0.9300 .
C30 H30 0.9300 .
C31 C32 1.524(6) .
C31 H31A 0.9700 .
C31 H31B 0.9700 .
C32 H32A 0.9700 .
C32 H32B 0.9700 .
C33 C34 1.507(6) .
C33 H33A 0.9700 .
C33 H33B 0.9700 .
C34 H34A 0.9700 .
C34 H34B 0.9700 .
C35 C36 1.537(6) .
C35 H35A 0.9700 .
C35 H35B 0.9700 .
C36 H36A 0.9700 .
C36 H36B 0.9700 .

loop_
_geom_hbond_atom_site_label_D
_geom_hbond_atom_site_label_H
_geom_hbond_atom_site_label_A
_geom_hbond_distance_DH
_geom_hbond_distance_HA
_geom_hbond_distance_DA
_geom_hbond_angle_DHA
_geom_hbond_site_symmetry_A
N1 H1 O9 0.89 1.94 2.820(5) 170.3 .
N2 H2 O17 0.90 1.99 2.841(5) 156.4 2_656
O23 H23A O7 0.98 2.38 3.180(4) 138.1 .
O23 H23B O1 0.94 2.40 3.202(5) 143.4 2_666
O24 H24A O6 0.90 2.01 2.901(6) 168.1 .
O24 H24B O3 0.93 2.41 3.255(7) 150.8 1_655
